data_1506759
loop_
_publ_author_name
'Xue, Dong'
'Chen, Ying-Chun'
'Wang, Qi-Wei'
'Cun, Ling-Feng'
'Zhu, Jin'
'Deng, Jin-Gen'

_publ_section_title
;
 Asymmetric direct vinylogous Michael reaction of activated alkenes to
 nitroolefins catalyzed by modified cinchona alkaloids.
;
_journal_issue 23
_journal_name_full 'Organic letters'
_journal_page_first 5293
_journal_page_last 5296
_journal_paper_doi 10.1021/ol052283b
_journal_volume 7
_journal_year 2005
_chemical_formula_sum 'C19 H19 N O2'
_chemical_formula_weight 293.35
_chemical_name_systematic
; 
 ? 
;
_space_group_IT_number 61
_symmetry_cell_setting orthorhombic
_symmetry_space_group_name_Hall '-P 2ac 2ab'
_symmetry_space_group_name_H-M 'P b c a'
_atom_sites_solution_hydrogens geom
_atom_sites_solution_primary direct
_atom_sites_solution_secondary difmap
_audit_creation_method SHELXL-97
_cell_angle_alpha 90.00
_cell_angle_beta 90.00
_cell_angle_gamma 90.00
_cell_formula_units_Z 8
_cell_length_a 10.162(2)
_cell_length_b 11.205(2)
_cell_length_c 27.271(5)
_cell_measurement_reflns_used 26
_cell_measurement_temperature 300(2)
_cell_measurement_theta_max 13.57
_cell_measurement_theta_min 2.50
_cell_volume 3105.2(10)
_computing_cell_refinement 'Siemens XSCANS'
_computing_data_collection 'Siemens XSCANS'
_computing_data_reduction 'Siemens SHELXTL'
_computing_molecular_graphics 'Siemens SHELXTL'
_computing_publication_material 'Siemens SHELXTL'
_computing_structure_refinement 'SHELXL-97 (Sheldrick, 1997)'
_computing_structure_solution 'SHELXS-97 (Sheldrick, 1990)'
_diffrn_ambient_temperature 300(2)
_diffrn_measured_fraction_theta_full 1.000
_diffrn_measured_fraction_theta_max 1.000
_diffrn_measurement_device_type 'Siemens P4'
_diffrn_measurement_method '\w scans'
_diffrn_radiation_monochromator graphite
_diffrn_radiation_source 'normal-focus sealed tube'
_diffrn_radiation_type MoK\a
_diffrn_radiation_wavelength 0.71073
_diffrn_reflns_av_R_equivalents 0.0088
_diffrn_reflns_av_sigmaI/netI 0.0646
_diffrn_reflns_limit_h_max 12
_diffrn_reflns_limit_h_min 0
_diffrn_reflns_limit_k_max 13
_diffrn_reflns_limit_k_min 0
_diffrn_reflns_limit_l_max 33
_diffrn_reflns_limit_l_min -1
_diffrn_reflns_number 3497
_diffrn_reflns_theta_full 25.50
_diffrn_reflns_theta_max 25.50
_diffrn_reflns_theta_min 1.49
_diffrn_standards_decay_% 3.61
_diffrn_standards_interval_count 97
_diffrn_standards_number 3
_exptl_absorpt_coefficient_mu 0.081
_exptl_absorpt_correction_type none
_exptl_crystal_density_diffrn 1.255
_exptl_crystal_density_method 'not measured'
_exptl_crystal_F_000 1248
_exptl_crystal_size_max 0.42
_exptl_crystal_size_mid 0.36
_exptl_crystal_size_min 0.30
_refine_diff_density_max 0.132
_refine_diff_density_min -0.135
_refine_diff_density_rms 0.031
_refine_ls_extinction_coef 0.0034(3)
_refine_ls_extinction_expression Fc^*^=kFc[1+0.001xFc^2^\l^3^/sin(2\q)]^-1/4^
_refine_ls_extinction_method SHELXL
_refine_ls_goodness_of_fit_ref 0.847
_refine_ls_hydrogen_treatment constr
_refine_ls_matrix_type full
_refine_ls_number_parameters 201
_refine_ls_number_reflns 2895
_refine_ls_number_restraints 0
_refine_ls_restrained_S_all 0.847
_refine_ls_R_factor_all 0.1027
_refine_ls_R_factor_gt 0.0412
_refine_ls_shift/su_max 0.001
_refine_ls_shift/su_mean 0.000
_refine_ls_structure_factor_coef Fsqd
_refine_ls_weighting_details 'calc w=1/[\s^2^(Fo^2^)+(0.0326P)^2^+0.0000P] where P=(Fo^2^+2Fc^2^)/3'
_refine_ls_weighting_scheme calc
_refine_ls_wR_factor_gt 0.0766
_refine_ls_wR_factor_ref 0.0896
_reflns_number_gt 1405
_reflns_number_total 2895
_reflns_threshold_expression >2sigma(I)
_cod_data_source_file ol052283bsi20050921_060650.cif
_cod_data_source_block y1939
_cod_depositor_comments
;
The following automatic conversions were performed:

'_symmetry_cell_setting' value 'Orthorhombic' changed to
'orthorhombic' according to
/home/saulius/struct/CIF-dictionaries/cif_core.dic dictionary named
'cif_core.dic' version 2.4.1 from 2010-06-29.

Automatic conversion script
Id: cif_fix_values 1715 2011-07-08 13:25:40Z adriana 
;
_cod_original_cell_volume 3105.4(10)
_cod_original_sg_symbol_H-M Pbca
_cod_database_code 1506759

loop_
_symmetry_equiv_pos_as_xyz
'x, y, z'
'-x+1/2, -y, z+1/2'
'-x, y+1/2, -z+1/2'
'x+1/2, -y+1/2, -z'
'-x, -y, -z'
'x-1/2, y, -z-1/2'
'x, -y-1/2, z-1/2'
'-x-1/2, y-1/2, z'

loop_
_atom_site_label
_atom_site_type_symbol
_atom_site_fract_x
_atom_site_fract_y
_atom_site_fract_z
_atom_site_U_iso_or_equiv
_atom_site_adp_type
_atom_site_occupancy
_atom_site_symmetry_multiplicity
_atom_site_calc_flag
_atom_site_refinement_flags
O1 O 0.68249(14) -0.03751(11) 0.50994(5) 0.0595(5) Uani 1 1 d .
O2 O 0.6476(2) 0.50784(15) 0.27814(5) 0.0894(6) Uani 1 1 d .
N N 0.64291(16) 0.06784(15) 0.49673(6) 0.0444(4) Uani 1 1 d .
C1 C 0.58040(19) 0.26554(16) 0.49264(6) 0.0398(5) Uani 1 1 d .
H1 H 0.6576 0.3174 0.4893 0.048 Uiso 1 1 calc R
C2 C 0.4708(2) 0.33525(17) 0.51726(7) 0.0480(6) Uani 1 1 d .
H2A H 0.3929 0.2858 0.5202 0.058 Uiso 1 1 calc R
H2B H 0.4486 0.4048 0.4978 0.058 Uiso 1 1 calc R
C3 C 0.5180(2) 0.37375(18) 0.56796(7) 0.0530(6) Uani 1 1 d .
H3A H 0.5892 0.4307 0.5643 0.064 Uiso 1 1 calc R
H3B H 0.4464 0.4134 0.5850 0.064 Uiso 1 1 calc R
C4 C 0.5653(2) 0.26971(19) 0.59859(7) 0.0491(6) Uani 1 1 d .
C5 C 0.5597(2) 0.2754(2) 0.64956(8) 0.0667(7) Uani 1 1 d .
H5 H 0.5287 0.3446 0.6644 0.080 Uiso 1 1 calc R
C6 C 0.5988(3) 0.1816(2) 0.67866(8) 0.0769(8) Uani 1 1 d .
H6 H 0.5938 0.1876 0.7126 0.092 Uiso 1 1 calc R
C7 C 0.6452(2) 0.0792(2) 0.65727(9) 0.0706(7) Uani 1 1 d .
H7 H 0.6710 0.0154 0.6769 0.085 Uiso 1 1 calc R
C8 C 0.6540(2) 0.07000(19) 0.60687(8) 0.0563(6) Uani 1 1 d .
H8 H 0.6863 0.0004 0.5927 0.068 Uiso 1 1 calc R
C9 C 0.61440(19) 0.16524(18) 0.57702(7) 0.0440(5) Uani 1 1 d .
C10 C 0.61630(18) 0.16079(17) 0.52386(7) 0.0386(5) Uani 1 1 d .
C11 C 0.6261(2) 0.09234(16) 0.44412(7) 0.0471(5) Uani 1 1 d .
H11A H 0.5772 0.0287 0.4283 0.056 Uiso 1 1 calc R
H11B H 0.7108 0.1006 0.4280 0.056 Uiso 1 1 calc R
C12 C 0.54925(19) 0.20990(16) 0.44234(6) 0.0423(5) Uani 1 1 d .
H12 H 0.4552 0.1905 0.4416 0.051 Uiso 1 1 calc R
C13 C 0.5792(2) 0.28635(18) 0.39838(7) 0.0437(5) Uani 1 1 d .
C14 C 0.7016(2) 0.33662(18) 0.39117(7) 0.0544(6) Uani 1 1 d .
H14 H 0.7676 0.3212 0.4139 0.065 Uiso 1 1 calc R
C15 C 0.7301(2) 0.40893(19) 0.35153(8) 0.0582(6) Uani 1 1 d .
H15 H 0.8140 0.4407 0.3477 0.070 Uiso 1 1 calc R
C16 C 0.6334(3) 0.43345(19) 0.31777(7) 0.0601(7) Uani 1 1 d .
C17 C 0.5111(3) 0.3829(2) 0.32332(8) 0.0678(7) Uani 1 1 d .
H17 H 0.4457 0.3977 0.3003 0.081 Uiso 1 1 calc R
C18 C 0.4851(2) 0.30991(19) 0.36317(7) 0.0564(6) Uani 1 1 d .
H18 H 0.4021 0.2759 0.3663 0.068 Uiso 1 1 calc R
C19 C 0.7615(3) 0.5814(2) 0.27674(9) 0.1127(11) Uani 1 1 d .
H19A H 0.7680 0.6258 0.3068 0.135 Uiso 1 1 calc R
H19B H 0.7551 0.6358 0.2496 0.135 Uiso 1 1 calc R
H19C H 0.8383 0.5325 0.2729 0.135 Uiso 1 1 calc R

loop_
_atom_site_aniso_label
_atom_site_aniso_U_11
_atom_site_aniso_U_22
_atom_site_aniso_U_33
_atom_site_aniso_U_23
_atom_site_aniso_U_13
_atom_site_aniso_U_12
O1 0.0659(11) 0.0399(8) 0.0728(11) 0.0083(8) 0.0008(9) 0.0118(8)
O2 0.1453(18) 0.0809(12) 0.0420(10) 0.0130(9) 0.0048(11) -0.0234(13)
N 0.0427(11) 0.0407(10) 0.0500(11) 0.0045(9) 0.0016(9) 0.0032(9)
C1 0.0397(12) 0.0358(11) 0.0439(12) 0.0027(10) 0.0018(10) -0.0025(10)
C2 0.0496(14) 0.0415(12) 0.0528(13) 0.0053(10) 0.0024(11) 0.0041(11)
C3 0.0566(15) 0.0485(13) 0.0540(14) -0.0040(11) 0.0067(12) 0.0020(12)
C4 0.0474(14) 0.0538(14) 0.0461(13) -0.0005(12) 0.0000(11) -0.0075(12)
C5 0.0775(18) 0.0697(17) 0.0528(15) -0.0062(14) 0.0016(14) -0.0058(15)
C6 0.092(2) 0.093(2) 0.0451(15) 0.0063(16) -0.0088(14) -0.0167(19)
C7 0.0812(19) 0.0738(18) 0.0567(17) 0.0192(14) -0.0165(15) -0.0089(16)
C8 0.0540(15) 0.0587(15) 0.0563(15) 0.0085(13) -0.0101(12) -0.0018(13)
C9 0.0395(13) 0.0461(12) 0.0463(12) 0.0058(12) -0.0030(11) -0.0067(11)
C10 0.0336(12) 0.0355(11) 0.0466(12) -0.0006(11) 0.0011(10) -0.0019(10)
C11 0.0512(13) 0.0429(12) 0.0471(13) -0.0044(11) 0.0034(12) -0.0050(11)
C12 0.0388(12) 0.0421(11) 0.0460(12) 0.0009(10) -0.0008(11) -0.0045(10)
C13 0.0467(14) 0.0440(12) 0.0404(12) -0.0010(11) 0.0004(11) -0.0009(11)
C14 0.0544(15) 0.0638(15) 0.0451(13) 0.0071(13) -0.0009(11) -0.0060(13)
C15 0.0651(16) 0.0616(15) 0.0479(13) -0.0021(13) 0.0114(14) -0.0143(13)
C16 0.094(2) 0.0530(14) 0.0336(13) -0.0015(12) 0.0083(14) -0.0075(15)
C17 0.083(2) 0.0756(17) 0.0451(15) 0.0059(13) -0.0137(14) 0.0032(16)
C18 0.0544(15) 0.0632(16) 0.0515(14) 0.0003(12) -0.0043(12) -0.0052(13)
C19 0.175(3) 0.097(2) 0.0657(17) 0.0155(17) 0.023(2) -0.047(2)

loop_
_atom_type_symbol
_atom_type_description
_atom_type_scat_dispersion_real
_atom_type_scat_dispersion_imag
_atom_type_scat_source
C C 0.0033 0.0016 'International Tables Vol C Tables 4.2.6.8 and 6.1.1.4'
H H 0.0000 0.0000 'International Tables Vol C Tables 4.2.6.8 and 6.1.1.4'
N N 0.0061 0.0033 'International Tables Vol C Tables 4.2.6.8 and 6.1.1.4'
O O 0.0106 0.0060 'International Tables Vol C Tables 4.2.6.8 and 6.1.1.4'

loop_
_geom_angle_atom_site_label_1
_geom_angle_atom_site_label_2
_geom_angle_atom_site_label_3
_geom_angle
C16 O2 C19 117.3(2)
O1 N C10 129.22(16)
O1 N C11 118.44(15)
C10 N C11 112.33(15)
C10 C1 C2 109.35(16)
C10 C1 C12 103.86(15)
C2 C1 C12 116.87(16)
C10 C1 H1 108.8
C2 C1 H1 108.8
C12 C1 H1 108.8
C1 C2 C3 108.44(17)
C1 C2 H2A 110.0
C3 C2 H2A 110.0
C1 C2 H2B 110.0
C3 C2 H2B 110.0
H2A C2 H2B 108.4
C4 C3 C2 112.48(17)
C4 C3 H3A 109.1
C2 C3 H3A 109.1
C4 C3 H3B 109.1
C2 C3 H3B 109.1
H3A C3 H3B 107.8
C5 C4 C9 118.1(2)
C5 C4 C3 120.2(2)
C9 C4 C3 121.67(18)
C6 C5 C4 122.0(2)
C6 C5 H5 119.0
C4 C5 H5 119.0
C7 C6 C5 119.6(2)
C7 C6 H6 120.2
C5 C6 H6 120.2
C6 C7 C8 120.5(2)
C6 C7 H7 119.7
C8 C7 H7 119.7
C7 C8 C9 120.2(2)
C7 C8 H8 119.9
C9 C8 H8 119.9
C8 C9 C4 119.64(19)
C8 C9 C10 123.4(2)
C4 C9 C10 116.92(19)
N C10 C9 126.61(18)
N C10 C1 110.73(16)
C9 C10 C1 122.60(18)
N C11 C12 104.50(15)
N C11 H11A 110.9
C12 C11 H11A 110.9
N C11 H11B 110.9
C12 C11 H11B 110.9
H11A C11 H11B 108.9
C13 C12 C11 114.29(16)
C13 C12 C1 115.96(15)
C11 C12 C1 102.42(15)
C13 C12 H12 107.9
C11 C12 H12 107.9
C1 C12 H12 107.9
C14 C13 C18 116.57(19)
C14 C13 C12 121.90(18)
C18 C13 C12 121.53(19)
C13 C14 C15 122.7(2)
C13 C14 H14 118.7
C15 C14 H14 118.7
C16 C15 C14 119.4(2)
C16 C15 H15 120.3
C14 C15 H15 120.3
O2 C16 C15 125.0(2)
O2 C16 C17 115.6(2)
C15 C16 C17 119.4(2)
C16 C17 C18 120.1(2)
C16 C17 H17 119.9
C18 C17 H17 119.9
C13 C18 C17 121.8(2)
C13 C18 H18 119.1
C17 C18 H18 119.1
O2 C19 H19A 109.5
O2 C19 H19B 109.5
H19A C19 H19B 109.5
O2 C19 H19C 109.5
H19A C19 H19C 109.5
H19B C19 H19C 109.5

loop_
_geom_bond_atom_site_label_1
_geom_bond_atom_site_label_2
_geom_bond_distance
O1 N 1.2980(17)
O2 C16 1.372(2)
O2 C19 1.422(3)
N C10 1.306(2)
N C11 1.471(2)
C1 C10 1.495(2)
C1 C2 1.517(2)
C1 C12 1.540(2)
C1 H1 0.9800
C2 C3 1.525(2)
C2 H2A 0.9700
C2 H2B 0.9700
C3 C4 1.513(3)
C3 H3A 0.9700
C3 H3B 0.9700
C4 C5 1.393(3)
C4 C9 1.402(3)
C5 C6 1.375(3)
C5 H5 0.9300
C6 C7 1.371(3)
C6 H6 0.9300
C7 C8 1.381(3)
C7 H7 0.9300
C8 C9 1.401(3)
C8 H8 0.9300
C9 C10 1.451(2)
C11 C12 1.532(2)
C11 H11A 0.9700
C11 H11B 0.9700
C12 C13 1.505(2)
C12 H12 0.9800
C13 C14 1.379(3)
C13 C18 1.380(3)
C14 C15 1.382(3)
C14 H14 0.9300
C15 C16 1.374(3)
C15 H15 0.9300
C16 C17 1.374(3)
C17 C18 1.385(3)
C17 H17 0.9300
C18 H18 0.9300
C19 H19A 0.9600
C19 H19B 0.9600
C19 H19C 0.9600

loop_
_geom_torsion_atom_site_label_1
_geom_torsion_atom_site_label_2
_geom_torsion_atom_site_label_3
_geom_torsion_atom_site_label_4
_geom_torsion
C10 C1 C2 C3 57.9(2)
C12 C1 C2 C3 175.47(15)
C1 C2 C3 C4 -54.7(2)
C2 C3 C4 C5 -153.2(2)
C2 C3 C4 C9 26.3(3)
C9 C4 C5 C6 -1.0(3)
C3 C4 C5 C6 178.4(2)
C4 C5 C6 C7 0.3(4)
C5 C6 C7 C8 0.6(4)
C6 C7 C8 C9 -0.5(4)
C7 C8 C9 C4 -0.3(3)
C7 C8 C9 C10 -177.7(2)
C5 C4 C9 C8 1.0(3)
C3 C4 C9 C8 -178.41(19)
C5 C4 C9 C10 178.67(19)
C3 C4 C9 C10 -0.8(3)
O1 N C10 C9 -5.6(3)
C11 N C10 C9 175.66(18)
O1 N C10 C1 177.09(17)
C11 N C10 C1 -1.7(2)
C8 C9 C10 N 6.3(3)
C4 C9 C10 N -171.24(19)
C8 C9 C10 C1 -176.67(18)
C4 C9 C10 C1 5.8(3)
C2 C1 C10 N 142.09(17)
C12 C1 C10 N 16.6(2)
C2 C1 C10 C9 -35.4(3)
C12 C1 C10 C9 -160.80(18)
O1 N C11 C12 166.95(15)
C10 N C11 C12 -14.1(2)
N C11 C12 C13 149.10(16)
N C11 C12 C1 22.86(19)
C10 C1 C12 C13 -148.76(18)
C2 C1 C12 C13 90.7(2)
C10 C1 C12 C11 -23.61(19)
C2 C1 C12 C11 -144.11(16)
C11 C12 C13 C14 -65.4(2)
C1 C12 C13 C14 53.4(3)
C11 C12 C13 C18 114.7(2)
C1 C12 C13 C18 -126.5(2)
C18 C13 C14 C15 1.2(3)
C12 C13 C14 C15 -178.70(18)
C13 C14 C15 C16 0.5(3)
C19 O2 C16 C15 -12.1(3)
C19 O2 C16 C17 166.8(2)
C14 C15 C16 O2 177.02(19)
C14 C15 C16 C17 -1.8(3)
O2 C16 C17 C18 -177.60(19)
C15 C16 C17 C18 1.3(3)
C14 C13 C18 C17 -1.7(3)
C12 C13 C18 C17 178.21(19)
C16 C17 C18 C13 0.5(3)
